data_7160528
loop_
_publ_author_name
'Figueira de Abreu, Ruben Manuel'
'Villinger, Alexander'
'Ehlers, Peter'
'Langer, Peter'

_publ_section_title
;
 Synthesis of
 6-arylpyrimido[4,5-<i>e</i>]indolizine-2,4(1<i>H</i>,3<i>H</i>)-diones
 through InCl<sub>3</sub>-catalyzed cycloisomerization.
;
_journal_issue 21
_journal_name_full 'Organic &amp; biomolecular chemistry'
_journal_page_first 5215
_journal_page_last 5223
_journal_paper_doi 10.1039/d5ob00436e
_journal_volume 23
_journal_year 2025
_chemical_formula_moiety 'C19 H17 N3 O2'
_chemical_formula_sum 'C19 H17 N3 O2'
_chemical_formula_weight 319.35
_space_group_crystal_system monoclinic
_space_group_IT_number 14
_space_group_name_Hall '-P 2yn'
_space_group_name_H-M_alt 'P 1 21/n 1'
_atom_sites_solution_hydrogens geom
_audit_creation_method SHELXL-2014/7
_audit_update_record
;
2025-03-04 deposited with the CCDC.	2025-04-24 downloaded from the CCDC.
;
_cell_angle_alpha 90
_cell_angle_beta 116.123(2)
_cell_angle_gamma 90
_cell_formula_units_Z 4
_cell_length_a 14.5685(10)
_cell_length_b 7.0647(4)
_cell_length_c 16.3807(11)
_cell_measurement_reflns_used 9883
_cell_measurement_temperature 123(2)
_cell_measurement_theta_max 32.50
_cell_measurement_theta_min 3.28
_cell_volume 1513.72(17)
_computing_cell_refinement 'Bruker Apex V7.51A'
_computing_data_collection 'Bruker Apex V7.51A'
_computing_data_reduction 'Bruker SAINT'
_computing_molecular_graphics 'ORTEP-3v2.01 (Farrugia, 2012)'
_computing_publication_material 'SHELXL-2014/7 (Sheldrick, 2015)'
_computing_structure_refinement 'SHELXL-2014/7 (Sheldrick, 2015)'
_computing_structure_solution 'Bruker SHELXTL'
_diffrn_ambient_temperature 123(2)
_diffrn_detector_area_resol_mean 10.4167
_diffrn_measured_fraction_theta_full 0.996
_diffrn_measured_fraction_theta_max 0.998
_diffrn_measurement_device_type 'Bruker D8 QUEST diffractometer'
_diffrn_measurement_method 'phi and omega scans'
_diffrn_radiation_type MoK\a
_diffrn_radiation_wavelength 0.71073
_diffrn_reflns_av_R_equivalents 0.0428
_diffrn_reflns_av_unetI/netI 0.0213
_diffrn_reflns_Laue_measured_fraction_full 0.996
_diffrn_reflns_Laue_measured_fraction_max 0.998
_diffrn_reflns_limit_h_max 21
_diffrn_reflns_limit_h_min -21
_diffrn_reflns_limit_k_max 10
_diffrn_reflns_limit_k_min -10
_diffrn_reflns_limit_l_max 23
_diffrn_reflns_limit_l_min -23
_diffrn_reflns_number 65236
_diffrn_reflns_point_group_measured_fraction_full 0.996
_diffrn_reflns_point_group_measured_fraction_max 0.998
_diffrn_reflns_theta_full 25.242
_diffrn_reflns_theta_max 30.996
_diffrn_reflns_theta_min 2.498
_diffrn_source 'microfocus sealed tube'
_exptl_absorpt_coefficient_mu 0.093
_exptl_absorpt_correction_T_max 0.7464
_exptl_absorpt_correction_T_min 0.7076
_exptl_absorpt_correction_type multi-scan
_exptl_absorpt_process_details '(SADABS-2016/2; Sheldrick, 2015)'
_exptl_crystal_colour colourless
_exptl_crystal_density_diffrn 1.401
_exptl_crystal_description block
_exptl_crystal_F_000 672
_exptl_crystal_size_max 0.460
_exptl_crystal_size_mid 0.170
_exptl_crystal_size_min 0.080
_refine_diff_density_max 0.452
_refine_diff_density_min -0.296
_refine_diff_density_rms 0.058
_refine_ls_extinction_method none
_refine_ls_goodness_of_fit_ref 1.042
_refine_ls_hydrogen_treatment constr
_refine_ls_matrix_type full
_refine_ls_number_parameters 220
_refine_ls_number_reflns 4820
_refine_ls_number_restraints 0
_refine_ls_restrained_S_all 1.042
_refine_ls_R_factor_all 0.0501
_refine_ls_R_factor_gt 0.0425
_refine_ls_shift/su_max 0.000
_refine_ls_shift/su_mean 0.000
_refine_ls_structure_factor_coef Fsqd
_refine_ls_weighting_details 'w=1/[\s^2^(Fo^2^)+(0.0732P)^2^+0.4982P] where P=(Fo^2^+2Fc^2^)/3'
_refine_ls_weighting_scheme calc
_refine_ls_wR_factor_gt 0.1165
_refine_ls_wR_factor_ref 0.1265
_reflns_Friedel_coverage 0.000
_reflns_number_gt 4157
_reflns_number_total 4820
_reflns_threshold_expression 'I > 2\s(I)'
_cod_data_source_file d5ob00436e2.cif
_cod_data_source_block is_c8dd1
_cod_depositor_comments 'Adding full bibliography for 7160528.cif.'
_cod_original_sg_symbol_H-M 'P 21/n'
_cod_database_code 7160528
_shelx_shelxl_version_number 2014/7
_shelx_space_group_comment
;
The symmetry employed for this shelxl refinement is uniquely defined
by the following loop, which should always be used as a source of
symmetry information in preference to the above space-group names.
They are only intended as comments.
;
_shelx_estimated_absorpt_t_min 0.958
_shelx_estimated_absorpt_t_max 0.993

loop_
_space_group_symop_operation_xyz
'x, y, z'
'-x+1/2, y+1/2, -z+1/2'
'-x, -y, -z'
'x-1/2, -y-1/2, z-1/2'

loop_
_atom_site_label
_atom_site_type_symbol
_atom_site_fract_x
_atom_site_fract_y
_atom_site_fract_z
_atom_site_U_iso_or_equiv
_atom_site_adp_type
_atom_site_occupancy
_atom_site_site_symmetry_order
_atom_site_calc_flag
_atom_site_refinement_flags_posn
_atom_site_refinement_flags_adp
_atom_site_refinement_flags_occupancy
_atom_site_disorder_assembly
_atom_site_disorder_group
O1 O 0.38058(5) 0.82191(12) 0.37147(5) 0.02320(17) Uani 1 1 d . . . . .
O2 O 0.72736(5) 0.79714(11) 0.50488(5) 0.02158(16) Uani 1 1 d . . . . .
N1 N 0.55355(6) 0.81160(11) 0.43780(5) 0.01510(15) Uani 1 1 d . . . . .
N2 N 0.64622(6) 0.69694(11) 0.58839(5) 0.01457(15) Uani 1 1 d . . . . .
N3 N 0.55688(6) 0.64007(11) 0.68001(5) 0.01390(15) Uani 1 1 d . . . . .
C1 C 0.55650(6) 0.68722(12) 0.59761(6) 0.01334(16) Uani 1 1 d . . . . .
C2 C 0.46355(6) 0.72651(13) 0.52530(6) 0.01412(16) Uani 1 1 d . . . . .
C3 C 0.46030(7) 0.78745(13) 0.43972(6) 0.01520(17) Uani 1 1 d . . . . .
C4 C 0.64743(7) 0.77240(13) 0.51003(6) 0.01565(17) Uani 1 1 d . . . . .
C5 C 0.55161(7) 0.87507(14) 0.35176(6) 0.01854(18) Uani 1 1 d . . . . .
H5A H 0.6207 0.9115 0.3619 0.028 Uiso 1 1 calc R U . . .
H5B H 0.5058 0.9841 0.3286 0.028 Uiso 1 1 calc R U . . .
H5C H 0.5270 0.7719 0.3073 0.028 Uiso 1 1 calc R U . . .
C6 C 0.74270(7) 0.60247(15) 0.64940(7) 0.01994(19) Uani 1 1 d . . . . .
H6A H 0.7805 0.5670 0.6148 0.030 Uiso 1 1 calc R U . . .
H6B H 0.7274 0.4886 0.6753 0.030 Uiso 1 1 calc R U . . .
H6C H 0.7843 0.6891 0.6985 0.030 Uiso 1 1 calc R U . . .
C7 C 0.63709(7) 0.61719(14) 0.76634(6) 0.01814(18) Uani 1 1 d . . . . .
H7 H 0.7078 0.6274 0.7815 0.022 Uiso 1 1 calc R U . . .
C8 C 0.59657(7) 0.57749(15) 0.82558(6) 0.02022(19) Uani 1 1 d . . . . .
H8 H 0.6347 0.5537 0.8888 0.024 Uiso 1 1 calc R U . . .
C9 C 0.48890(7) 0.57765(14) 0.77740(6) 0.01800(18) Uani 1 1 d . . . . .
H9 H 0.4423 0.5539 0.8024 0.022 Uiso 1 1 calc R U . . .
C10 C 0.46337(7) 0.61837(13) 0.68755(6) 0.01439(17) Uani 1 1 d . . . . .
C11 C 0.36775(7) 0.65432(13) 0.61095(6) 0.01459(17) Uani 1 1 d . . . . .
C12 C 0.36958(7) 0.71124(13) 0.53220(6) 0.01528(17) Uani 1 1 d . . . . .
H12 H 0.3072 0.7413 0.4810 0.018 Uiso 1 1 calc R U . . .
C13 C 0.27008(7) 0.64062(13) 0.61808(6) 0.01591(17) Uani 1 1 d . . . . .
C14 C 0.24661(7) 0.48672(14) 0.65901(7) 0.02091(19) Uani 1 1 d . . . . .
H14 H 0.2963 0.3908 0.6873 0.025 Uiso 1 1 calc R U . . .
C15 C 0.15111(8) 0.47259(15) 0.65866(7) 0.0222(2) Uani 1 1 d . . . . .
H15 H 0.1369 0.3674 0.6874 0.027 Uiso 1 1 calc R U . . .
C16 C 0.07596(7) 0.60928(15) 0.61714(7) 0.01898(19) Uani 1 1 d . . . . .
C17 C 0.10090(7) 0.76582(15) 0.57899(7) 0.01925(19) Uani 1 1 d . . . . .
H17 H 0.0516 0.8630 0.5520 0.023 Uiso 1 1 calc R U . . .
C18 C 0.19625(7) 0.78268(14) 0.57964(6) 0.01760(18) Uani 1 1 d . . . . .
H18 H 0.2115 0.8915 0.5538 0.021 Uiso 1 1 calc R U . . .
C19 C -0.02956(7) 0.58791(16) 0.61152(7) 0.0232(2) Uani 1 1 d . . . . .
H19A H -0.0476 0.7030 0.6346 0.035 Uiso 1 1 calc R U . . .
H19B H -0.0307 0.4792 0.6482 0.035 Uiso 1 1 calc R U . . .
H19C H -0.0790 0.5677 0.5481 0.035 Uiso 1 1 calc R U . . .

loop_
_atom_site_aniso_label
_atom_site_aniso_U_11
_atom_site_aniso_U_22
_atom_site_aniso_U_33
_atom_site_aniso_U_23
_atom_site_aniso_U_13
_atom_site_aniso_U_12
O1 0.0142(3) 0.0354(4) 0.0154(3) 0.0045(3) 0.0023(3) 0.0011(3)
O2 0.0144(3) 0.0280(4) 0.0235(3) 0.0018(3) 0.0094(3) -0.0018(3)
N1 0.0132(3) 0.0176(4) 0.0139(3) 0.0004(3) 0.0054(3) -0.0001(3)
N2 0.0096(3) 0.0175(4) 0.0151(3) 0.0005(3) 0.0041(3) 0.0006(2)
N3 0.0110(3) 0.0159(3) 0.0130(3) -0.0002(3) 0.0036(3) 0.0001(2)
C1 0.0111(3) 0.0133(4) 0.0144(4) -0.0014(3) 0.0045(3) -0.0004(3)
C2 0.0109(3) 0.0161(4) 0.0135(4) -0.0005(3) 0.0037(3) 0.0002(3)
C3 0.0127(4) 0.0165(4) 0.0148(4) -0.0008(3) 0.0046(3) -0.0004(3)
C4 0.0135(4) 0.0155(4) 0.0172(4) -0.0012(3) 0.0060(3) -0.0006(3)
C5 0.0211(4) 0.0198(4) 0.0156(4) 0.0009(3) 0.0089(3) 0.0000(3)
C6 0.0105(4) 0.0258(5) 0.0202(4) 0.0031(3) 0.0038(3) 0.0031(3)
C7 0.0139(4) 0.0221(4) 0.0139(4) 0.0003(3) 0.0019(3) 0.0010(3)
C8 0.0189(4) 0.0236(5) 0.0144(4) 0.0008(3) 0.0039(3) 0.0010(3)
C9 0.0182(4) 0.0191(4) 0.0164(4) 0.0012(3) 0.0073(3) 0.0011(3)
C10 0.0125(4) 0.0141(4) 0.0164(4) -0.0002(3) 0.0062(3) 0.0004(3)
C11 0.0115(4) 0.0147(4) 0.0166(4) -0.0006(3) 0.0054(3) 0.0004(3)
C12 0.0106(3) 0.0182(4) 0.0149(4) -0.0007(3) 0.0037(3) 0.0004(3)
C13 0.0125(4) 0.0189(4) 0.0162(4) -0.0008(3) 0.0062(3) -0.0003(3)
C14 0.0169(4) 0.0200(4) 0.0268(5) 0.0041(4) 0.0104(4) 0.0016(3)
C15 0.0192(4) 0.0227(5) 0.0274(5) 0.0029(4) 0.0127(4) -0.0015(4)
C16 0.0150(4) 0.0248(5) 0.0185(4) -0.0043(3) 0.0086(3) -0.0022(3)
C17 0.0142(4) 0.0236(5) 0.0197(4) 0.0013(3) 0.0073(3) 0.0034(3)
C18 0.0147(4) 0.0201(4) 0.0179(4) 0.0022(3) 0.0071(3) 0.0016(3)
C19 0.0160(4) 0.0304(5) 0.0254(5) -0.0045(4) 0.0113(4) -0.0030(4)

loop_
_atom_type_symbol
_atom_type_description
_atom_type_scat_dispersion_real
_atom_type_scat_dispersion_imag
_atom_type_scat_source
C C 0.0033 0.0016 'International Tables Vol C Tables 4.2.6.8 and 6.1.1.4'
H H 0.0000 0.0000 'International Tables Vol C Tables 4.2.6.8 and 6.1.1.4'
N N 0.0061 0.0033 'International Tables Vol C Tables 4.2.6.8 and 6.1.1.4'
O O 0.0106 0.0060 'International Tables Vol C Tables 4.2.6.8 and 6.1.1.4'

loop_
_geom_angle_atom_site_label_1
_geom_angle_atom_site_label_2
_geom_angle_atom_site_label_3
_geom_angle
_geom_angle_site_symmetry_1
_geom_angle_site_symmetry_3
_geom_angle_publ_flag
C3 N1 C4 124.45(8) . . ?
C3 N1 C5 117.11(7) . . ?
C4 N1 C5 118.38(7) . . ?
C1 N2 C4 120.97(7) . . ?
C1 N2 C6 124.57(8) . . ?
C4 N2 C6 113.62(7) . . ?
C1 N3 C7 131.17(8) . . ?
C1 N3 C10 120.93(7) . . ?
C7 N3 C10 107.79(7) . . ?
C2 C1 N2 120.96(8) . . ?
C2 C1 N3 117.75(8) . . ?
N2 C1 N3 121.28(8) . . ?
C1 C2 C12 122.04(8) . . ?
C1 C2 C3 119.53(8) . . ?
C12 C2 C3 118.43(8) . . ?
O1 C3 N1 119.90(8) . . ?
O1 C3 C2 123.64(8) . . ?
N1 C3 C2 116.43(8) . . ?
O2 C4 N1 121.79(9) . . ?
O2 C4 N2 121.21(8) . . ?
N1 C4 N2 116.97(8) . . ?
N1 C5 H5A 109.5 . . ?
N1 C5 H5B 109.5 . . ?
H5A C5 H5B 109.5 . . ?
N1 C5 H5C 109.5 . . ?
H5A C5 H5C 109.5 . . ?
H5B C5 H5C 109.5 . . ?
N2 C6 H6A 109.5 . . ?
N2 C6 H6B 109.5 . . ?
H6A C6 H6B 109.5 . . ?
N2 C6 H6C 109.5 . . ?
H6A C6 H6C 109.5 . . ?
H6B C6 H6C 109.5 . . ?
C8 C7 N3 108.24(8) . . ?
C8 C7 H7 125.9 . . ?
N3 C7 H7 125.9 . . ?
C7 C8 C9 108.86(8) . . ?
C7 C8 H8 125.6 . . ?
C9 C8 H8 125.6 . . ?
C10 C9 C8 107.93(8) . . ?
C10 C9 H9 126.0 . . ?
C8 C9 H9 126.0 . . ?
C9 C10 C11 132.40(8) . . ?
C9 C10 N3 107.15(8) . . ?
C11 C10 N3 120.21(8) . . ?
C12 C11 C10 117.77(8) . . ?
C12 C11 C13 120.92(8) . . ?
C10 C11 C13 121.23(8) . . ?
C11 C12 C2 121.12(8) . . ?
C11 C12 H12 119.4 . . ?
C2 C12 H12 119.4 . . ?
C14 C13 C18 118.13(8) . . ?
C14 C13 C11 122.37(8) . . ?
C18 C13 C11 119.45(8) . . ?
C15 C14 C13 120.61(9) . . ?
C15 C14 H14 119.7 . . ?
C13 C14 H14 119.7 . . ?
C16 C15 C14 121.45(9) . . ?
C16 C15 H15 119.3 . . ?
C14 C15 H15 119.3 . . ?
C15 C16 C17 117.70(9) . . ?
C15 C16 C19 121.48(9) . . ?
C17 C16 C19 120.81(9) . . ?
C18 C17 C16 121.42(9) . . ?
C18 C17 H17 119.3 . . ?
C16 C17 H17 119.3 . . ?
C17 C18 C13 120.60(9) . . ?
C17 C18 H18 119.7 . . ?
C13 C18 H18 119.7 . . ?
C16 C19 H19A 109.5 . . ?
C16 C19 H19B 109.5 . . ?
H19A C19 H19B 109.5 . . ?
C16 C19 H19C 109.5 . . ?
H19A C19 H19C 109.5 . . ?
H19B C19 H19C 109.5 . . ?

loop_
_geom_bond_atom_site_label_1
_geom_bond_atom_site_label_2
_geom_bond_distance
_geom_bond_site_symmetry_2
_geom_bond_publ_flag
O1 C3 1.2307(11) . ?
O2 C4 1.2165(11) . ?
N1 C3 1.3832(11) . ?
N1 C4 1.3864(12) . ?
N1 C5 1.4673(12) . ?
N2 C1 1.3821(11) . ?
N2 C4 1.3970(12) . ?
N2 C6 1.4775(12) . ?
N3 C1 1.3878(11) . ?
N3 C7 1.3915(11) . ?
N3 C10 1.4292(11) . ?
C1 C2 1.3788(12) . ?
C2 C12 1.4265(12) . ?
C2 C3 1.4473(13) . ?
C5 H5A 0.9800 . ?
C5 H5B 0.9800 . ?
C5 H5C 0.9800 . ?
C6 H6A 0.9800 . ?
C6 H6B 0.9800 . ?
C6 H6C 0.9800 . ?
C7 C8 1.3687(14) . ?
C7 H7 0.9500 . ?
C8 C9 1.4117(13) . ?
C8 H8 0.9500 . ?
C9 C10 1.3803(13) . ?
C9 H9 0.9500 . ?
C10 C11 1.4284(12) . ?
C11 C12 1.3627(13) . ?
C11 C13 1.4811(12) . ?
C12 H12 0.9500 . ?
C13 C14 1.3966(13) . ?
C13 C18 1.4015(13) . ?
C14 C15 1.3924(13) . ?
C14 H14 0.9500 . ?
C15 C16 1.3922(14) . ?
C15 H15 0.9500 . ?
C16 C17 1.3949(14) . ?
C16 C19 1.5066(13) . ?
C17 C18 1.3895(12) . ?
C17 H17 0.9500 . ?
C18 H18 0.9500 . ?
C19 H19A 0.9800 . ?
C19 H19B 0.9800 . ?
C19 H19C 0.9800 . ?

loop_
_geom_torsion_atom_site_label_1
_geom_torsion_atom_site_label_2
_geom_torsion_atom_site_label_3
_geom_torsion_atom_site_label_4
_geom_torsion
_geom_torsion_site_symmetry_1
_geom_torsion_site_symmetry_2
_geom_torsion_site_symmetry_3
_geom_torsion_site_symmetry_4
_geom_torsion_publ_flag
C4 N2 C1 C2 9.20(13) . . . . ?
C6 N2 C1 C2 -159.66(9) . . . . ?
C4 N2 C1 N3 -169.97(8) . . . . ?
C6 N2 C1 N3 21.17(13) . . . . ?
C7 N3 C1 C2 -170.74(9) . . . . ?
C10 N3 C1 C2 4.87(13) . . . . ?
C7 N3 C1 N2 8.47(15) . . . . ?
C10 N3 C1 N2 -175.93(8) . . . . ?
N2 C1 C2 C12 177.82(8) . . . . ?
N3 C1 C2 C12 -2.97(13) . . . . ?
N2 C1 C2 C3 -2.94(13) . . . . ?
N3 C1 C2 C3 176.27(8) . . . . ?
C4 N1 C3 O1 -178.31(9) . . . . ?
C5 N1 C3 O1 -1.15(13) . . . . ?
C4 N1 C3 C2 3.39(13) . . . . ?
C5 N1 C3 C2 -179.44(8) . . . . ?
C1 C2 C3 O1 178.61(9) . . . . ?
C12 C2 C3 O1 -2.13(14) . . . . ?
C1 C2 C3 N1 -3.16(13) . . . . ?
C12 C2 C3 N1 176.10(8) . . . . ?
C3 N1 C4 O2 -179.62(9) . . . . ?
C5 N1 C4 O2 3.25(14) . . . . ?
C3 N1 C4 N2 2.45(13) . . . . ?
C5 N1 C4 N2 -174.68(8) . . . . ?
C1 N2 C4 O2 173.26(9) . . . . ?
C6 N2 C4 O2 -16.74(13) . . . . ?
C1 N2 C4 N1 -8.80(13) . . . . ?
C6 N2 C4 N1 161.20(8) . . . . ?
C1 N3 C7 C8 177.65(9) . . . . ?
C10 N3 C7 C8 1.61(11) . . . . ?
N3 C7 C8 C9 -0.94(12) . . . . ?
C7 C8 C9 C10 -0.12(12) . . . . ?
C8 C9 C10 C11 -173.14(10) . . . . ?
C8 C9 C10 N3 1.09(11) . . . . ?
C1 N3 C10 C9 -178.20(8) . . . . ?
C7 N3 C10 C9 -1.67(10) . . . . ?
C1 N3 C10 C11 -3.12(13) . . . . ?
C7 N3 C10 C11 173.40(8) . . . . ?
C9 C10 C11 C12 172.89(10) . . . . ?
N3 C10 C11 C12 -0.74(13) . . . . ?
C9 C10 C11 C13 -3.79(16) . . . . ?
N3 C10 C11 C13 -177.41(8) . . . . ?
C10 C11 C12 C2 2.66(13) . . . . ?
C13 C11 C12 C2 179.35(8) . . . . ?
C1 C2 C12 C11 -0.86(14) . . . . ?
C3 C2 C12 C11 179.90(9) . . . . ?
C12 C11 C13 C14 135.87(10) . . . . ?
C10 C11 C13 C14 -47.56(13) . . . . ?
C12 C11 C13 C18 -41.65(13) . . . . ?
C10 C11 C13 C18 134.92(9) . . . . ?
C18 C13 C14 C15 2.13(15) . . . . ?
C11 C13 C14 C15 -175.42(9) . . . . ?
C13 C14 C15 C16 0.59(16) . . . . ?
C14 C15 C16 C17 -2.64(15) . . . . ?
C14 C15 C16 C19 176.05(9) . . . . ?
C15 C16 C17 C18 1.99(15) . . . . ?
C19 C16 C17 C18 -176.72(9) . . . . ?
C16 C17 C18 C13 0.72(15) . . . . ?
C14 C13 C18 C17 -2.77(14) . . . . ?
C11 C13 C18 C17 174.85(8) . . . . ?
